data_1550790
loop_
_publ_author_name
'Hou, Yujiao'
'An, Haiyan'
'Chang, Shenzhen'
'Zhang, Jie'

_publ_section_title
;
 Versatile catalysts constructed from hybrid polyoxomolybdates for
 simultaneously detoxifying sulfur mustard and organophosphate simulants
;
_journal_name_full 'Catalysis Science &amp; Technology'
_journal_paper_doi 10.1039/C9CY00094A
_journal_year 2019
_chemical_formula_sum 'C42 H81 As2 K5 Mo12 N6 O74 Zn'
_chemical_formula_weight 3416.14
_chemical_name_systematic
;
 ?
;
_space_group_crystal_system triclinic
_space_group_IT_number 2
_space_group_name_Hall '-P 1'
_space_group_name_H-M_alt 'P -1'
_symmetry_space_group_name_Hall '-P 1'
_symmetry_space_group_name_H-M 'P -1'
_atom_sites_solution_hydrogens geom
_audit_creation_method SHELXL-2014
_audit_update_record
;
2018-10-04 deposited with the CCDC.    2019-03-26 downloaded from the CCDC.
;
_cell_angle_alpha 76.692(2)
_cell_angle_beta 89.874(2)
_cell_angle_gamma 84.635(2)
_cell_formula_units_Z 1
_cell_length_a 11.6516(11)
_cell_length_b 12.1230(12)
_cell_length_c 17.7391(17)
_cell_measurement_reflns_used 13928
_cell_measurement_temperature 293(2)
_cell_measurement_theta_max 24.999
_cell_measurement_theta_min 2.096
_cell_volume 2427.2(4)
_computing_molecular_graphics 'Bruker SHELXTL'
_computing_publication_material 'Bruker SHELXTL'
_computing_structure_refinement 'SHELXL-2014 (Sheldrick, 2014)'
_diffrn_ambient_temperature 293(2)
_diffrn_measured_fraction_theta_full 0.968
_diffrn_measured_fraction_theta_max 0.994
_diffrn_measurement_device_type 'Bruker Smart Apex CCD'
_diffrn_measurement_method \w-2\q
_diffrn_radiation_type MoK\a
_diffrn_radiation_wavelength 0.71073
_diffrn_reflns_av_R_equivalents 0.0317
_diffrn_reflns_av_unetI/netI 0.0590
_diffrn_reflns_Laue_measured_fraction_full 0.968
_diffrn_reflns_Laue_measured_fraction_max 0.994
_diffrn_reflns_limit_h_max 13
_diffrn_reflns_limit_h_min -13
_diffrn_reflns_limit_k_max 13
_diffrn_reflns_limit_k_min -14
_diffrn_reflns_limit_l_max 21
_diffrn_reflns_limit_l_min -20
_diffrn_reflns_number 13928
_diffrn_reflns_point_group_measured_fraction_full 0.968
_diffrn_reflns_point_group_measured_fraction_max 0.994
_diffrn_reflns_theta_full 25.242
_diffrn_reflns_theta_max 24.999
_diffrn_reflns_theta_min 2.096
_exptl_absorpt_coefficient_mu 2.744
_exptl_absorpt_correction_T_max 0.562
_exptl_absorpt_correction_T_min 0.509
_exptl_absorpt_correction_type empirical
_exptl_absorpt_process_details 'ABSCOR by T.Higashi 8 March, 1995'
_exptl_crystal_colour colourless
_exptl_crystal_density_diffrn 2.337
_exptl_crystal_density_method 'not measured'
_exptl_crystal_description block
_exptl_crystal_F_000 1661
_exptl_crystal_size_max 0.25
_exptl_crystal_size_mid 0.23
_exptl_crystal_size_min 0.21
_refine_diff_density_max 1.689
_refine_diff_density_min -1.084
_refine_diff_density_rms 0.172
_refine_ls_extinction_method none
_refine_ls_goodness_of_fit_ref 1.055
_refine_ls_hydrogen_treatment constr
_refine_ls_matrix_type full
_refine_ls_number_parameters 685
_refine_ls_number_reflns 8492
_refine_ls_number_restraints 18
_refine_ls_restrained_S_all 1.056
_refine_ls_R_factor_all 0.0699
_refine_ls_R_factor_gt 0.0470
_refine_ls_shift/su_max 0.001
_refine_ls_shift/su_mean 0.000
_refine_ls_structure_factor_coef Fsqd
_refine_ls_weighting_details 'w=1/[\s^2^(Fo^2^)+(0.0592P)^2^+8.5887P] where P=(Fo^2^+2Fc^2^)/3'
_refine_ls_weighting_scheme calc
_refine_ls_wR_factor_gt 0.1145
_refine_ls_wR_factor_ref 0.1306
_reflns_Friedel_coverage 0.000
_reflns_number_gt 6221
_reflns_number_total 8492
_reflns_threshold_expression 'I > 2\s(I)'
_cod_data_source_file c9cy00094a2.cif
_cod_data_source_block 3
_cod_database_code 1550790
_shelx_space_group_comment
;
The symmetry employed for this shelxl refinement is uniquely defined
by the following loop, which should always be used as a source of
symmetry information in preference to the above space-group names.
They are only intended as comments.
;
_shelxl_version_number 2014-3

loop_
_space_group_symop_operation_xyz
'x, y, z'
'-x, -y, -z'

loop_
_atom_site_label
_atom_site_type_symbol
_atom_site_fract_x
_atom_site_fract_y
_atom_site_fract_z
_atom_site_U_iso_or_equiv
_atom_site_adp_type
_atom_site_occupancy
_atom_site_site_symmetry_order
_atom_site_calc_flag
_atom_site_refinement_flags_posn
_atom_site_refinement_flags_adp
_atom_site_refinement_flags_occupancy
Mo1 Mo 0.19531(6) 0.23452(6) 0.52806(4) 0.02561(18) Uani 1 1 d . . .
Mo2 Mo -0.11160(6) 0.35869(6) 0.76667(4) 0.02441(18) Uani 1 1 d . . .
Mo3 Mo 0.12884(6) 0.46509(6) 0.84599(4) 0.02557(18) Uani 1 1 d . . .
Mo4 Mo -0.07988(6) 0.24508(6) 0.61721(4) 0.02397(17) Uani 1 1 d . . .
Mo5 Mo 0.38164(6) 0.43423(6) 0.76980(4) 0.02554(18) Uani 1 1 d . . .
Mo6 Mo 0.41663(6) 0.32906(6) 0.59884(4) 0.02556(18) Uani 1 1 d . . .
As1 As 0.17490(6) 0.26831(7) 0.72101(4) 0.02090(19) Uani 1 1 d . . .
Zn1 Zn -0.19308(17) 0.00086(17) 0.56751(11) 0.0307(5) Uani 0.5 1 d . . P
K1 K 0.0782(2) 0.5271(2) 0.60323(13) 0.0578(7) Uani 1 1 d . . .
K2 K 0.30628(19) 0.50439(19) 0.40449(12) 0.0454(5) Uani 1 1 d . . .
K3 K 0.0242(4) 0.0404(4) 0.4055(3) 0.0541(13) Uani 0.5 1 d . . P
O1 O -0.0409(5) 0.0888(5) 0.7203(3) 0.0359(14) Uani 1 1 d . . .
O2 O 0.1989(5) 0.1459(6) 0.4647(4) 0.0411(16) Uani 1 1 d . . .
O3 O 0.5610(5) 0.3053(5) 0.5806(3) 0.0364(15) Uani 1 1 d . . .
O4 O -0.2218(5) 0.3494(6) 0.8294(4) 0.0412(16) Uani 1 1 d . . .
O5 O 0.0084(4) 0.3718(5) 0.8364(3) 0.0267(13) Uani 1 1 d . . .
O6 O -0.0975(5) 0.3699(5) 0.5484(3) 0.0331(14) Uani 1 1 d . . .
O7 O 0.3841(5) 0.4709(5) 0.5593(3) 0.0358(14) Uani 1 1 d . . .
O8 O 0.0653(4) 0.1842(5) 0.5871(3) 0.0270(13) Uani 1 1 d . . .
O9 O -0.1839(4) 0.2917(5) 0.6907(3) 0.0244(12) Uani 1 1 d . . .
O10 O 0.0283(4) 0.3160(4) 0.6913(3) 0.0224(12) Uani 1 1 d . . .
O11 O 0.3526(5) 0.2715(5) 0.5155(3) 0.0301(13) Uani 1 1 d . . .
O12 O 0.3725(6) 0.5591(5) 0.7012(3) 0.0402(15) Uani 1 1 d . . .
O13 O 0.4332(5) 0.1384(5) 0.6575(3) 0.0329(14) Uani 1 1 d . . .
O14 O 0.2789(5) 0.0751(5) 0.6143(3) 0.0333(14) Uani 1 1 d . . .
O15 O -0.1679(5) 0.1572(5) 0.5849(3) 0.0354(14) Uani 1 1 d . . .
O16 O 0.2870(5) 0.4887(5) 0.8471(3) 0.0316(14) Uani 1 1 d . . .
O17 O 0.2058(4) 0.3942(5) 0.7493(3) 0.0247(12) Uani 1 1 d . . .
O18 O 0.2330(4) 0.3042(5) 0.6266(3) 0.0271(13) Uani 1 1 d . . .
O19 O 0.1300(5) 0.3611(5) 0.4746(3) 0.0362(14) Uani 1 1 d . . .
O20 O 0.4249(4) 0.3314(5) 0.7055(3) 0.0271(12) Uani 1 1 d . . .
O21 O 0.0931(5) 0.4903(5) 0.9353(3) 0.0386(15) Uani 1 1 d . . .
O22 O 0.3686(5) 0.2600(5) 0.8584(3) 0.0301(13) Uani 1 1 d . . .
O23 O -0.0600(5) 0.1717(5) 0.8214(3) 0.0352(14) Uani 1 1 d . . .
O24 O 0.0753(5) 0.5878(5) 0.7825(4) 0.0397(15) Uani 1 1 d . . .
O25 O 0.2000(5) 0.2899(5) 0.9143(3) 0.0336(14) Uani 1 1 d . . .
O26 O -0.1280(5) 0.4959(5) 0.7139(3) 0.0383(15) Uani 1 1 d . . .
O27 O 0.5111(5) 0.4328(5) 0.8158(4) 0.0387(15) Uani 1 1 d . . .
C1 C 0.0547(10) -0.0233(9) 0.9168(7) 0.058(3) Uani 1 1 d . . .
H1A H 0.0700 0.0454 0.9277 0.070 Uiso 1 1 calc R U .
C2 C 0.5083(9) -0.1727(8) 0.8172(6) 0.049(3) Uani 1 1 d . . .
H2A H 0.5778 -0.1884 0.8450 0.059 Uiso 1 1 calc R U .
C3 C 0.0841(11) -0.1237(10) 0.9712(7) 0.066(3) Uani 1 1 d . . .
H3A H 0.1189 -0.1230 1.0182 0.079 Uiso 1 1 calc R U .
C4 C 0.3203(9) -0.2216(10) 0.7919(7) 0.058(3) Uani 1 1 d . . .
H4A H 0.2619 -0.2699 0.8029 0.070 Uiso 1 1 calc R U .
C5 C 0.3031(9) -0.1214(9) 0.7357(6) 0.053(3) Uani 1 1 d . . .
H5A H 0.2338 -0.1050 0.7077 0.064 Uiso 1 1 calc R U .
C6 C 0.0128(10) -0.2265(9) 0.8867(6) 0.057(3) Uani 1 1 d . . .
H6A H -0.0018 -0.2959 0.8766 0.068 Uiso 1 1 calc R U .
C7 C 0.3014(8) -0.0018(9) 1.0880(6) 0.046(3) Uani 1 1 d . . .
H7A H 0.2809 -0.0107 1.1396 0.056 Uiso 1 1 calc R U .
C8 C 0.2738(8) 0.1001(8) 1.0355(5) 0.041(2) Uani 1 1 d . . .
H8A H 0.2308 0.1594 1.0509 0.050 Uiso 1 1 calc R U .
C9 C -0.0152(10) -0.1265(9) 0.8319(6) 0.056(3) Uani 1 1 d . . .
H9A H -0.0469 -0.1288 0.7843 0.068 Uiso 1 1 calc R U .
C10 C 0.3596(8) -0.0900(8) 1.0632(6) 0.044(3) Uani 1 1 d . . .
C11 C 0.3670(8) 0.0255(8) 0.9355(6) 0.042(2) Uani 1 1 d . . .
H11A H 0.3898 0.0349 0.8843 0.050 Uiso 1 1 calc R U .
C12 C 0.3914(8) -0.0800(9) 0.9874(7) 0.051(3) Uani 1 1 d . . .
H12A H 0.4280 -0.1417 0.9711 0.061 Uiso 1 1 calc R U .
C13 C 0.4886(8) -0.0734(9) 0.7620(6) 0.044(2) Uani 1 1 d . . .
H13A H 0.5458 -0.0237 0.7523 0.053 Uiso 1 1 calc R U .
C14 C 0.4263(8) -0.2503(8) 0.8324(5) 0.040(2) Uani 1 1 d . . .
C15 C 0.0037(8) -0.0226(7) 0.8474(5) 0.035(2) Uani 1 1 d . . .
C16 C 0.2916(7) 0.2291(7) 0.9067(5) 0.0278(19) Uani 1 1 d . . .
C17 C 0.3856(7) -0.0446(8) 0.7199(5) 0.035(2) Uani 1 1 d . . .
C18 C 0.0613(8) -0.2229(7) 0.9545(5) 0.035(2) Uani 1 1 d . . .
C19 C 0.3100(7) 0.1146(7) 0.9592(5) 0.032(2) Uani 1 1 d . . .
C20 C 0.3660(7) 0.0643(7) 0.6598(5) 0.0299(19) Uani 1 1 d . . .
C21 C -0.0349(7) 0.0865(7) 0.7922(5) 0.032(2) Uani 1 1 d . . .
N1 N 0.4453(8) -0.3517(7) 0.8881(5) 0.055(2) Uani 1 1 d . . .
H1B H 0.5093 -0.3675 0.9142 0.066 Uiso 1 1 calc R U .
H1C H 0.3932 -0.3986 0.8966 0.066 Uiso 1 1 calc R U .
N2 N 0.3937(6) -0.1974(7) 1.1200(5) 0.055(2) Uani 1 1 d . . .
H2B H 0.3770 -0.2041 1.1680 0.066 Uiso 1 1 calc R U .
H2C H 0.4303 -0.2534 1.1052 0.066 Uiso 1 1 calc R U .
N3 N 0.0913(7) -0.3285(6) 1.0134(4) 0.043(2) Uani 1 1 d . . .
H3B H 0.0779 -0.3929 1.0045 0.052 Uiso 1 1 calc R U .
H3C H 0.1223 -0.3260 1.0568 0.052 Uiso 1 1 calc R U .
O1W O -0.2197(11) -0.0706(9) 0.6859(6) 0.031(3) Uani 0.5 1 d . . P
O2W O -0.1962(11) 0.0802(10) 0.4488(7) 0.037(3) Uani 0.5 1 d . . P
O3W O -0.3720(11) 0.0429(12) 0.5675(7) 0.029(3) Uani 0.5 1 d . U P
O3WA O -0.3501(13) 0.0642(13) 0.5264(11) 0.053(4) Uani 0.5 1 d . U P
OW1 O 0.715(2) 0.300(2) 0.4302(13) 0.045(6) Uani 0.5 1 d . . P
OW2 O 0.682(2) 0.276(2) 0.4444(16) 0.043(6) Uani 0.5 1 d . U P
OW3 O 0.9027(15) 0.2521(15) 0.3646(11) 0.071(5) Uani 0.5 1 d . . P
OW4 O 0.998(2) 0.2676(16) 0.3505(11) 0.098(7) Uani 0.5 1 d . . P
OW5 O 0.2073(10) 0.3061(9) 0.2286(7) 0.115(4) Uani 1 1 d . . .
OW6 O 0.2793(12) 0.3993(10) 0.0668(8) 0.147(5) Uani 1 1 d . . .
OW7 O 0.4741(8) 0.1501(9) 0.4252(6) 0.106(4) Uani 1 1 d . . .
OW8 O 0.3460(6) 0.8542(7) 0.2641(5) 0.075(3) Uani 1 1 d . . .
OW9 O 0.3321(7) 0.6383(7) 0.0287(4) 0.069(2) Uani 1 1 d . . .
OW10 O 0.3937(8) 0.3667(9) 0.3070(6) 0.102(4) Uani 1 1 d . . .

loop_
_atom_site_aniso_label
_atom_site_aniso_U_11
_atom_site_aniso_U_22
_atom_site_aniso_U_33
_atom_site_aniso_U_23
_atom_site_aniso_U_13
_atom_site_aniso_U_12
Mo1 0.0260(4) 0.0287(4) 0.0240(4) -0.0104(3) -0.0011(3) -0.0011(3)
Mo2 0.0222(4) 0.0254(4) 0.0250(4) -0.0053(3) 0.0014(3) -0.0003(3)
Mo3 0.0299(4) 0.0230(4) 0.0249(4) -0.0082(3) 0.0002(3) -0.0016(3)
Mo4 0.0234(4) 0.0216(4) 0.0270(4) -0.0057(3) -0.0028(3) -0.0024(3)
Mo5 0.0272(4) 0.0241(4) 0.0255(4) -0.0040(3) -0.0020(3) -0.0075(3)
Mo6 0.0234(4) 0.0272(4) 0.0258(4) -0.0044(3) 0.0015(3) -0.0053(3)
As1 0.0212(4) 0.0189(4) 0.0224(4) -0.0043(3) -0.0007(3) -0.0021(3)
Zn1 0.0360(11) 0.0277(11) 0.0318(11) -0.0131(9) -0.0002(9) -0.0049(9)
K1 0.0830(18) 0.0401(14) 0.0409(13) 0.0065(11) -0.0051(12) 0.0018(12)
K2 0.0511(13) 0.0425(13) 0.0391(12) -0.0026(10) -0.0069(10) -0.0036(10)
K3 0.038(2) 0.032(2) 0.098(4) -0.030(3) -0.021(2) 0.0029(19)
O1 0.050(4) 0.024(3) 0.033(4) -0.003(3) -0.013(3) -0.003(3)
O2 0.038(3) 0.049(4) 0.041(4) -0.022(3) -0.003(3) -0.002(3)
O3 0.027(3) 0.049(4) 0.035(3) -0.011(3) 0.005(3) -0.010(3)
O4 0.020(3) 0.060(5) 0.047(4) -0.019(3) 0.010(3) -0.007(3)
O5 0.030(3) 0.028(3) 0.022(3) -0.007(2) 0.006(2) -0.002(2)
O6 0.039(3) 0.028(3) 0.028(3) -0.001(3) 0.002(3) 0.005(3)
O7 0.051(4) 0.026(3) 0.029(3) 0.000(3) 0.002(3) -0.012(3)
O8 0.023(3) 0.028(3) 0.032(3) -0.012(3) -0.002(2) 0.000(2)
O9 0.019(3) 0.026(3) 0.028(3) -0.005(2) -0.001(2) -0.002(2)
O10 0.025(3) 0.018(3) 0.023(3) -0.004(2) -0.001(2) 0.000(2)
O11 0.031(3) 0.035(4) 0.026(3) -0.010(3) 0.004(2) -0.007(3)
O12 0.056(4) 0.027(4) 0.036(4) 0.000(3) 0.004(3) -0.010(3)
O13 0.029(3) 0.029(3) 0.041(4) -0.007(3) -0.006(3) -0.005(3)
O14 0.033(3) 0.024(3) 0.043(4) -0.008(3) -0.009(3) 0.002(3)
O15 0.028(3) 0.037(4) 0.046(4) -0.017(3) -0.003(3) -0.008(3)
O16 0.036(3) 0.037(4) 0.028(3) -0.016(3) 0.004(3) -0.011(3)
O17 0.024(3) 0.025(3) 0.025(3) -0.004(2) 0.002(2) -0.002(2)
O18 0.029(3) 0.027(3) 0.027(3) -0.009(3) -0.001(2) -0.004(2)
O19 0.035(3) 0.038(4) 0.033(3) -0.005(3) 0.000(3) 0.000(3)
O20 0.020(3) 0.035(3) 0.027(3) -0.006(3) -0.001(2) -0.006(2)
O21 0.050(4) 0.039(4) 0.032(3) -0.017(3) 0.001(3) -0.008(3)
O22 0.028(3) 0.030(3) 0.031(3) -0.002(3) 0.002(3) -0.004(3)
O23 0.046(4) 0.031(4) 0.027(3) -0.001(3) 0.002(3) -0.007(3)
O24 0.042(4) 0.030(4) 0.045(4) -0.005(3) 0.000(3) 0.001(3)
O25 0.032(3) 0.030(3) 0.032(3) 0.005(3) 0.001(3) 0.000(3)
O26 0.041(4) 0.034(4) 0.037(4) -0.004(3) -0.003(3) 0.004(3)
O27 0.034(3) 0.043(4) 0.042(4) -0.013(3) 0.000(3) -0.014(3)
C1 0.074(8) 0.031(6) 0.073(8) -0.017(6) -0.024(6) -0.012(5)
C2 0.049(6) 0.036(6) 0.055(7) 0.002(5) -0.020(5) 0.001(5)
C3 0.098(9) 0.043(7) 0.052(7) -0.001(6) -0.031(7) -0.009(6)
C4 0.048(6) 0.052(7) 0.069(8) 0.003(6) -0.007(6) -0.022(5)
C5 0.044(6) 0.057(7) 0.051(6) 0.006(6) -0.014(5) -0.011(5)
C6 0.097(9) 0.025(6) 0.050(7) -0.013(5) -0.007(6) -0.003(5)
C7 0.036(5) 0.053(7) 0.040(6) 0.005(5) -0.001(4) 0.002(5)
C8 0.039(5) 0.043(6) 0.030(5) 0.012(4) -0.003(4) 0.007(4)
C9 0.097(9) 0.033(6) 0.035(6) -0.003(5) -0.011(6) 0.005(6)
C10 0.027(5) 0.035(6) 0.061(7) 0.015(5) -0.002(5) -0.014(4)
C11 0.039(5) 0.044(6) 0.037(5) 0.003(5) 0.001(4) -0.004(4)
C12 0.041(6) 0.035(6) 0.073(8) -0.008(5) 0.000(5) 0.001(5)
C13 0.038(5) 0.041(6) 0.048(6) 0.003(5) -0.008(5) -0.008(4)
C14 0.054(6) 0.030(5) 0.033(5) -0.003(4) -0.007(5) -0.003(4)
C15 0.047(5) 0.026(5) 0.032(5) -0.008(4) 0.002(4) -0.001(4)
C16 0.030(5) 0.026(5) 0.027(5) -0.005(4) -0.001(4) -0.004(4)
C17 0.036(5) 0.034(5) 0.036(5) -0.009(4) -0.006(4) -0.002(4)
C18 0.041(5) 0.026(5) 0.038(5) -0.006(4) -0.006(4) -0.005(4)
C19 0.030(4) 0.027(5) 0.032(5) 0.002(4) -0.003(4) 0.000(4)
C20 0.022(4) 0.032(5) 0.037(5) -0.011(4) 0.003(4) -0.001(4)
C21 0.032(5) 0.023(5) 0.038(5) -0.003(4) 0.004(4) -0.003(4)
N1 0.071(6) 0.037(5) 0.053(6) 0.004(4) -0.007(5) -0.014(4)
N2 0.039(5) 0.031(5) 0.078(6) 0.021(4) 0.005(4) 0.012(4)
N3 0.065(5) 0.026(4) 0.036(4) -0.001(4) -0.005(4) -0.006(4)
O1W 0.065(8) 0.017(6) 0.005(5) 0.002(4) 0.005(5) 0.004(5)
O2W 0.048(7) 0.034(7) 0.031(7) -0.008(6) 0.001(6) -0.008(6)
O3W 0.020(5) 0.039(7) 0.027(6) -0.006(5) 0.010(5) 0.002(5)
O3WA 0.045(7) 0.035(7) 0.082(9) -0.011(7) -0.036(7) -0.016(6)
OW1 0.068(17) 0.041(14) 0.016(9) 0.014(8) 0.012(9) -0.002(10)
OW2 0.047(11) 0.020(10) 0.049(12) 0.016(8) 0.028(8) 0.000(7)
OW3 0.053(10) 0.067(12) 0.093(14) -0.014(10) -0.005(10) -0.014(9)
OW4 0.16(2) 0.050(12) 0.073(13) -0.002(10) -0.050(15) 0.005(13)
OW5 0.138(9) 0.072(7) 0.149(10) -0.061(7) -0.032(8) 0.015(6)
OW6 0.187(13) 0.089(9) 0.151(11) -0.002(8) -0.092(10) 0.008(8)
OW7 0.084(7) 0.125(9) 0.132(9) -0.083(8) 0.028(6) 0.005(6)
OW8 0.050(4) 0.086(7) 0.071(5) 0.028(5) -0.018(4) -0.026(4)
OW9 0.068(5) 0.086(7) 0.057(5) -0.021(5) 0.007(4) -0.009(5)
OW10 0.087(7) 0.124(9) 0.128(9) -0.077(7) 0.056(6) -0.052(6)

loop_
_atom_type_symbol
_atom_type_description
_atom_type_scat_dispersion_real
_atom_type_scat_dispersion_imag
_atom_type_scat_source
C C 0.0033 0.0016 'International Tables Vol C Tables 4.2.6.8 and 6.1.1.4'
H H 0.0000 0.0000 'International Tables Vol C Tables 4.2.6.8 and 6.1.1.4'
As As 0.0499 2.0058 'International Tables Vol C Tables 4.2.6.8 and 6.1.1.4'
K K 0.2009 0.2494 'International Tables Vol C Tables 4.2.6.8 and 6.1.1.4'
Mo Mo -1.6832 0.6857 'International Tables Vol C Tables 4.2.6.8 and 6.1.1.4'
N N 0.0061 0.0033 'International Tables Vol C Tables 4.2.6.8 and 6.1.1.4'
O O 0.0106 0.0060 'International Tables Vol C Tables 4.2.6.8 and 6.1.1.4'
Zn Zn 0.2839 1.4301 'International Tables Vol C Tables 4.2.6.8 and 6.1.1.4'

loop_
_geom_angle_atom_site_label_1
_geom_angle_atom_site_label_2
_geom_angle_atom_site_label_3
_geom_angle
_geom_angle_site_symmetry_1
_geom_angle_site_symmetry_3
O19 Mo1 O2 103.6(3) . .
O19 Mo1 O8 97.8(3) . .
O2 Mo1 O8 99.4(3) . .
O19 Mo1 O11 97.7(3) . .
O2 Mo1 O11 97.0(3) . .
O8 Mo1 O11 154.1(2) . .
O19 Mo1 O18 94.1(2) . .
O2 Mo1 O18 161.5(3) . .
O8 Mo1 O18 83.6(2) . .
O11 Mo1 O18 74.7(2) . .
O19 Mo1 O14 172.2(2) . .
O2 Mo1 O14 84.0(3) . .
O8 Mo1 O14 79.0(2) . .
O11 Mo1 O14 82.9(2) . .
O18 Mo1 O14 78.6(2) . .
O19 Mo1 Mo6 99.4(2) . .
O2 Mo1 Mo6 127.0(2) . .
O8 Mo1 Mo6 123.97(15) . .
O11 Mo1 Mo6 32.41(15) . .
O18 Mo1 Mo6 42.41(14) . .
O14 Mo1 Mo6 76.93(14) . .
O4 Mo2 O26 104.6(3) . .
O4 Mo2 O5 98.2(3) . .
O26 Mo2 O5 99.0(3) . .
O4 Mo2 O9 96.8(3) . .
O26 Mo2 O9 96.6(3) . .
O5 Mo2 O9 154.8(2) . .
O4 Mo2 O10 163.0(3) . .
O26 Mo2 O10 90.9(2) . .
O5 Mo2 O10 85.9(2) . .
O9 Mo2 O10 74.21(19) . .
O4 Mo2 O23 86.7(3) . .
O26 Mo2 O23 168.7(3) . .
O5 Mo2 O23 79.6(2) . .
O9 Mo2 O23 81.2(2) . .
O10 Mo2 O23 77.8(2) . .
O4 Mo2 Mo4 127.8(2) . .
O26 Mo2 Mo4 95.3(2) . .
O5 Mo2 Mo4 125.87(15) . .
O9 Mo2 Mo4 32.37(15) . .
O10 Mo2 Mo4 41.84(13) . .
O23 Mo2 Mo4 76.85(14) . .
O24 Mo3 O21 103.4(3) . .
O24 Mo3 O16 100.3(3) . .
O21 Mo3 O16 98.7(3) . .
O24 Mo3 O5 98.9(3) . .
O21 Mo3 O5 98.0(3) . .
O16 Mo3 O5 150.8(2) . .
O24 Mo3 O17 91.4(2) . .
O21 Mo3 O17 164.7(3) . .
O16 Mo3 O17 74.6(2) . .
O5 Mo3 O17 83.2(2) . .
O24 Mo3 O25 171.2(3) . .
O21 Mo3 O25 84.9(3) . .
O16 Mo3 O25 81.0(2) . .
O5 Mo3 O25 76.9(2) . .
O17 Mo3 O25 80.5(2) . .
O24 Mo3 Mo5 98.4(2) . .
O21 Mo3 Mo5 129.8(2) . .
O16 Mo3 Mo5 32.42(15) . .
O5 Mo3 Mo5 122.68(15) . .
O17 Mo3 Mo5 42.19(13) . .
O25 Mo3 Mo5 77.97(14) . .
O6 Mo4 O15 104.1(3) . .
O6 Mo4 O8 99.6(3) . .
O15 Mo4 O8 98.9(2) . .
O6 Mo4 O9 96.5(2) . .
O15 Mo4 O9 97.5(2) . .
O8 Mo4 O9 153.4(2) . .
O6 Mo4 O10 92.9(2) . .
O15 Mo4 O10 162.3(3) . .
O8 Mo4 O10 82.8(2) . .
O9 Mo4 O10 75.2(2) . .
O6 Mo4 O1 172.0(2) . .
O15 Mo4 O1 83.8(3) . .
O8 Mo4 O1 79.7(2) . .
O9 Mo4 O1 81.4(2) . .
O10 Mo4 O1 79.14(19) . .
O6 Mo4 Mo2 96.41(19) . .
O15 Mo4 Mo2 128.79(19) . .
O8 Mo4 Mo2 123.37(15) . .
O9 Mo4 Mo2 33.00(15) . .
O10 Mo4 Mo2 42.24(13) . .
O1 Mo4 Mo2 77.63(14) . .
O12 Mo5 O27 103.5(3) . .
O12 Mo5 O20 99.2(3) . .
O27 Mo5 O20 99.9(3) . .
O12 Mo5 O16 97.2(3) . .
O27 Mo5 O16 95.8(3) . .
O20 Mo5 O16 153.9(2) . .
O12 Mo5 O17 95.3(3) . .
O27 Mo5 O17 159.9(3) . .
O20 Mo5 O17 84.0(2) . .
O16 Mo5 O17 74.4(2) . .
O12 Mo5 O22 172.1(3) . .
O27 Mo5 O22 84.4(3) . .
O20 Mo5 O22 79.9(2) . .
O16 Mo5 O22 81.1(2) . .
O17 Mo5 O22 76.86(19) . .
O12 Mo5 Mo3 98.4(2) . .
O27 Mo5 Mo3 125.2(2) . .
O20 Mo5 Mo3 125.38(15) . .
O16 Mo5 Mo3 31.32(16) . .
O17 Mo5 Mo3 43.11(13) . .
O22 Mo5 Mo3 76.18(14) . .
O7 Mo6 O3 103.9(3) . .
O7 Mo6 O20 99.9(3) . .
O3 Mo6 O20 100.2(2) . .
O7 Mo6 O11 97.7(3) . .
O3 Mo6 O11 98.9(3) . .
O20 Mo6 O11 150.0(2) . .
O7 Mo6 O18 92.1(2) . .
O3 Mo6 O18 163.0(3) . .
O20 Mo6 O18 82.2(2) . .
O11 Mo6 O18 73.0(2) . .
O7 Mo6 O13 171.7(2) . .
O3 Mo6 O13 84.3(3) . .
O20 Mo6 O13 78.1(2) . .
O11 Mo6 O13 81.1(2) . .
O18 Mo6 O13 79.7(2) . .
O7 Mo6 Mo1 98.2(2) . .
O3 Mo6 Mo1 128.84(19) . .
O20 Mo6 Mo1 120.75(16) . .
O11 Mo6 Mo1 31.99(16) . .
O18 Mo6 Mo1 41.11(13) . .
O13 Mo6 Mo1 76.42(14) . .
O18 As1 O17 96.6(2) . .
O18 As1 O10 95.9(2) . .
O17 As1 O10 96.1(2) . .
O3WA Zn1 O2 94.7(5) . 2_556
O3WA Zn1 K3 169.7(5) . 2_556
O2 Zn1 K3 89.6(2) 2_556 2_556
O3WA Zn1 O15 88.2(5) . .
O2 Zn1 O15 170.0(3) 2_556 .
K3 Zn1 O15 86.0(2) 2_556 .
O3WA Zn1 O3W 21.4(5) . .
O2 Zn1 O3W 96.7(4) 2_556 .
K3 Zn1 O3W 166.4(4) 2_556 .
O15 Zn1 O3W 89.6(4) . .
O3WA Zn1 O2W 66.8(7) . .
O2 Zn1 O2W 86.8(4) 2_556 .
K3 Zn1 O2W 104.3(4) 2_556 .
O15 Zn1 O2W 85.5(4) . .
O3W Zn1 O2W 88.2(5) . .
O3WA Zn1 O1W 103.7(7) . .
O2 Zn1 O1W 94.4(3) 2_556 .
K3 Zn1 O1W 85.2(4) 2_556 .
O15 Zn1 O1W 94.1(3) . .
O3W Zn1 O1W 82.3(5) . .
O2W Zn1 O1W 170.5(5) . .
C21 O1 Mo4 128.5(5) . .
Mo1 O2 Zn1 156.5(4) . 2_556
Mo2 O5 Mo3 141.3(3) . .
Mo4 O8 Mo1 139.4(3) . .
Mo4 O9 Mo2 114.6(2) . .
As1 O10 Mo4 126.9(3) . .
As1 O10 Mo2 126.0(3) . .
Mo4 O10 Mo2 95.9(2) . .
Mo1 O11 Mo6 115.6(3) . .
C20 O13 Mo6 131.4(5) . .
C20 O14 Mo1 129.7(5) . .
Mo4 O15 Zn1 149.3(3) . .
Mo3 O16 Mo5 116.3(3) . .
As1 O17 Mo5 123.4(3) . .
As1 O17 Mo3 128.0(3) . .
Mo5 O17 Mo3 94.70(19) . .
As1 O18 Mo1 127.3(3) . .
As1 O18 Mo6 126.1(3) . .
Mo1 O18 Mo6 96.5(2) . .
Mo6 O20 Mo5 138.2(3) . .
C16 O22 Mo5 130.0(5) . .
C21 O23 Mo2 132.1(5) . .
C16 O25 Mo3 130.9(5) . .
C15 C1 C3 121.6(9) . .
C15 C1 H1A 119.2 . .
C3 C1 H1A 119.2 . .
C13 C2 C14 120.9(9) . .
C13 C2 H2A 119.5 . .
C14 C2 H2A 119.5 . .
C18 C3 C1 118.5(10) . .
C18 C3 H3A 120.7 . .
C1 C3 H3A 120.7 . .
C5 C4 C14 119.7(9) . .
C5 C4 H4A 120.1 . .
C14 C4 H4A 120.1 . .
C4 C5 C17 122.1(9) . .
C4 C5 H5A 118.9 . .
C17 C5 H5A 118.9 . .
C18 C6 C9 119.6(10) . .
C18 C6 H6A 120.2 . .
C9 C6 H6A 120.2 . .
C10 C7 C8 119.1(10) . .
C10 C7 H7A 120.4 . .
C8 C7 H7A 120.4 . .
C7 C8 C19 120.1(9) . .
C7 C8 H8A 119.9 . .
C19 C8 H8A 119.9 . .
C6 C9 C15 120.4(9) . .
C6 C9 H9A 119.8 . .
C15 C9 H9A 119.8 . .
C7 C10 C12 122.0(9) . .
C7 C10 N2 119.1(10) . .
C12 C10 N2 118.8(10) . .
C19 C11 C12 120.6(9) . .
C19 C11 H11A 119.7 . .
C12 C11 H11A 119.7 . .
C10 C12 C11 118.2(10) . .
C10 C12 H12A 120.9 . .
C11 C12 H12A 120.9 . .
C2 C13 C17 121.9(9) . .
C2 C13 H13A 119.0 . .
C17 C13 H13A 119.0 . .
C2 C14 N1 121.6(9) . .
C2 C14 C4 118.1(9) . .
N1 C14 C4 120.3(9) . .
C1 C15 C9 117.9(9) . .
C1 C15 C21 120.7(8) . .
C9 C15 C21 121.4(8) . .
O22 C16 O25 124.6(8) . .
O22 C16 C19 118.0(7) . .
O25 C16 C19 117.4(7) . .
C5 C17 C13 117.1(9) . .
C5 C17 C20 121.9(8) . .
C13 C17 C20 121.0(8) . .
C6 C18 C3 122.0(9) . .
C6 C18 N3 120.2(8) . .
C3 C18 N3 117.9(8) . .
C11 C19 C8 119.8(9) . .
C11 C19 C16 121.2(8) . .
C8 C19 C16 118.8(8) . .
O13 C20 O14 124.2(8) . .
O13 C20 C17 118.9(7) . .
O14 C20 C17 116.9(7) . .
O23 C21 O1 124.6(8) . .
O23 C21 C15 116.4(8) . .
O1 C21 C15 119.0(7) . .
C14 N1 H1B 120.0 . .
C14 N1 H1C 120.0 . .
H1B N1 H1C 120.0 . .
C10 N2 H2B 120.0 . .
C10 N2 H2C 120.0 . .
H2B N2 H2C 120.0 . .
C18 N3 H3B 120.0 . .
C18 N3 H3C 120.0 . .
H3B N3 H3C 120.0 . .
O3WA O3W Zn1 71.1(17) . .
O3W O3WA Zn1 87.5(18) . .

loop_
_geom_bond_atom_site_label_1
_geom_bond_atom_site_label_2
_geom_bond_distance
_geom_bond_site_symmetry_2
Mo1 O19 1.716(6) .
Mo1 O2 1.722(6) .
Mo1 O8 1.907(5) .
Mo1 O11 1.928(5) .
Mo1 O18 2.172(5) .
Mo1 O14 2.306(6) .
Mo1 Mo6 3.2817(10) .
Mo2 O4 1.692(6) .
Mo2 O26 1.704(6) .
Mo2 O5 1.910(5) .
Mo2 O9 1.955(5) .
Mo2 O10 2.205(5) .
Mo2 O23 2.276(6) .
Mo2 Mo4 3.2625(10) .
Mo3 O24 1.711(6) .
Mo3 O21 1.723(6) .
Mo3 O16 1.892(5) .
Mo3 O5 1.914(5) .
Mo3 O17 2.238(5) .
Mo3 O25 2.271(6) .
Mo3 Mo5 3.2638(10) .
Mo4 O6 1.707(6) .
Mo4 O15 1.733(5) .
Mo4 O8 1.906(5) .
Mo4 O9 1.922(5) .
Mo4 O10 2.188(5) .
Mo4 O1 2.322(6) .
Mo5 O12 1.705(6) .
Mo5 O27 1.713(6) .
Mo5 O20 1.909(5) .
Mo5 O16 1.951(5) .
Mo5 O17 2.199(5) .
Mo5 O22 2.343(6) .
Mo6 O7 1.708(6) .
Mo6 O3 1.723(6) .
Mo6 O20 1.901(5) .
Mo6 O11 1.950(5) .
Mo6 O18 2.227(5) .
Mo6 O13 2.296(6) .
As1 O18 1.779(5) .
As1 O17 1.780(5) .
As1 O10 1.791(5) .
Zn1 O3WA 1.988(15) .
Zn1 O2 1.997(6) 2_556
Zn1 K3 2.015(5) 2_556
Zn1 O15 2.037(6) .
Zn1 O3W 2.100(12) .
Zn1 O2W 2.103(12) .
Zn1 O1W 2.114(10) .
K3 Zn1 2.015(5) 2_556
O1 C21 1.271(10) .
O2 Zn1 1.997(6) 2_556
O13 C20 1.239(10) .
O14 C20 1.277(9) .
O22 C16 1.261(10) .
O23 C21 1.268(10) .
O25 C16 1.265(10) .
C1 C15 1.366(13) .
C1 C3 1.383(15) .
C1 H1A 0.9300 .
C2 C13 1.367(13) .
C2 C14 1.386(13) .
C2 H2A 0.9300 .
C3 C18 1.352(13) .
C3 H3A 0.9300 .
C4 C5 1.381(14) .
C4 C14 1.404(13) .
C4 H4A 0.9300 .
C5 C17 1.384(13) .
C5 H5A 0.9300 .
C6 C18 1.342(13) .
C6 C9 1.380(14) .
C6 H6A 0.9300 .
C7 C10 1.369(14) .
C7 C8 1.377(13) .
C7 H7A 0.9300 .
C8 C19 1.393(12) .
C8 H8A 0.9300 .
C9 C15 1.385(13) .
C9 H9A 0.9300 .
C10 C12 1.376(14) .
C10 N2 1.472(12) .
C11 C19 1.363(12) .
C11 C12 1.398(14) .
C11 H11A 0.9300 .
C12 H12A 0.9300 .
C13 C17 1.388(12) .
C13 H13A 0.9300 .
C14 N1 1.389(12) .
C15 C21 1.484(12) .
C16 C19 1.480(12) .
C17 C20 1.492(12) .
C18 N3 1.468(11) .
N1 H1B 0.8600 .
N1 H1C 0.8600 .
N2 H2B 0.8600 .
N2 H2C 0.8600 .
N3 H3B 0.8600 .
N3 H3C 0.8600 .
O3W O3WA 0.767(18) .
OW1 OW2 0.54(3) .
OW3 OW4 1.15(3) .

loop_
_geom_torsion_atom_site_label_1
_geom_torsion_atom_site_label_2
_geom_torsion_atom_site_label_3
_geom_torsion_atom_site_label_4
_geom_torsion
_geom_torsion_site_symmetry_4
O19 Mo1 O2 Zn1 -145.3(9) 2_556
O8 Mo1 O2 Zn1 -44.9(9) 2_556
O11 Mo1 O2 Zn1 115.0(9) 2_556
O18 Mo1 O2 Zn1 52.9(14) 2_556
O14 Mo1 O2 Zn1 32.9(9) 2_556
Mo6 Mo1 O2 Zn1 101.6(9) 2_556
O18 As1 O10 Mo4 65.0(4) .
O17 As1 O10 Mo4 162.3(3) .
O18 As1 O10 Mo2 -160.3(3) .
O17 As1 O10 Mo2 -63.0(3) .
O6 Mo4 O15 Zn1 138.0(7) .
O8 Mo4 O15 Zn1 35.7(7) .
O9 Mo4 O15 Zn1 -123.2(7) .
O10 Mo4 O15 Zn1 -58.7(12) .
O1 Mo4 O15 Zn1 -42.8(7) .
Mo2 Mo4 O15 Zn1 -111.5(6) .
O24 Mo3 O16 Mo5 -89.4(4) .
O21 Mo3 O16 Mo5 165.2(3) .
O5 Mo3 O16 Mo5 41.0(6) .
O17 Mo3 O16 Mo5 -0.8(3) .
O25 Mo3 O16 Mo5 81.8(3) .
O18 As1 O17 Mo5 -68.5(3) .
O10 As1 O17 Mo5 -165.1(3) .
O18 As1 O17 Mo3 161.8(3) .
O10 As1 O17 Mo3 65.1(4) .
O17 As1 O18 Mo1 -159.6(3) .
O10 As1 O18 Mo1 -62.7(4) .
O17 As1 O18 Mo6 63.3(4) .
O10 As1 O18 Mo6 160.2(3) .
C15 C1 C3 C18 0.0(19) .
C14 C4 C5 C17 -2.9(18) .
C10 C7 C8 C19 -3.3(14) .
C18 C6 C9 C15 -1.7(18) .
C8 C7 C10 C12 0.0(15) .
C8 C7 C10 N2 177.4(8) .
C7 C10 C12 C11 2.7(15) .
N2 C10 C12 C11 -174.7(8) .
C19 C11 C12 C10 -2.0(14) .
C14 C2 C13 C17 1.3(16) .
C13 C2 C14 N1 179.8(10) .
C13 C2 C14 C4 -2.9(16) .
C5 C4 C14 C2 3.6(16) .
C5 C4 C14 N1 -179.0(10) .
C3 C1 C15 C9 -1.7(17) .
C3 C1 C15 C21 175.5(10) .
C6 C9 C15 C1 2.6(17) .
C6 C9 C15 C21 -174.7(10) .
Mo5 O22 C16 O25 2.7(12) .
Mo5 O22 C16 C19 -176.3(5) .
Mo3 O25 C16 O22 4.1(12) .
Mo3 O25 C16 C19 -176.9(5) .
C4 C5 C17 C13 1.2(16) .
C4 C5 C17 C20 -179.2(10) .
C2 C13 C17 C5 -0.4(15) .
C2 C13 C17 C20 180.0(9) .
C9 C6 C18 C3 -0.2(18) .
C9 C6 C18 N3 179.9(10) .
C1 C3 C18 C6 1.0(18) .
C1 C3 C18 N3 -179.0(10) .
C12 C11 C19 C8 -1.2(14) .
C12 C11 C19 C16 175.1(8) .
C7 C8 C19 C11 3.9(14) .
C7 C8 C19 C16 -172.5(8) .
O22 C16 C19 C11 -33.7(12) .
O25 C16 C19 C11 147.2(8) .
O22 C16 C19 C8 142.7(8) .
O25 C16 C19 C8 -36.4(11) .
Mo6 O13 C20 O14 16.0(12) .
Mo6 O13 C20 C17 -163.2(6) .
Mo1 O14 C20 O13 -10.9(12) .
Mo1 O14 C20 C17 168.3(5) .
C5 C17 C20 O13 167.3(9) .
C13 C17 C20 O13 -13.2(13) .
C5 C17 C20 O14 -11.9(13) .
C13 C17 C20 O14 167.6(8) .
Mo2 O23 C21 O1 -4.7(13) .
Mo2 O23 C21 C15 175.4(5) .
Mo4 O1 C21 O23 6.6(13) .
Mo4 O1 C21 C15 -173.6(6) .
C1 C15 C21 O23 -26.4(13) .
C9 C15 C21 O23 150.8(9) .
C1 C15 C21 O1 153.8(9) .
C9 C15 C21 O1 -29.0(13) .
